data_1534137
loop_
_publ_author_name
'Abrahams, S.C.'
'Bernstein, J.L.'
'Jamieson, P.B.'

_publ_section_title
;
 Crystal Structure of Piezoelectric Bismuth Germanium Oxide Bi12 Ge O20
;
_journal_name_full 'Journal of Chemical Physics'
_journal_page_first 4034
_journal_page_last 4041
_journal_volume 47
_journal_year 1967
_chemical_formula_sum 'Bi12 Ge O20'
_space_group_IT_number 197
_symmetry_space_group_name_Hall 'I 2 2 3'
_symmetry_space_group_name_H-M 'I 2 3'
_cell_angle_alpha 90
_cell_angle_beta 90
_cell_angle_gamma 90
_cell_formula_units_Z 2
_cell_length_a 10.1455
_cell_length_b 10.1455
_cell_length_c 10.1455
_cell_volume 1044.288
_citation_journal_id_ASTM JCPSA6
_cod_data_source_file Abrahams_JCPSA6_1967_1868.cif
_cod_data_source_block Bi12Ge1O20
_cod_original_formula_sum 'Bi12 Ge1 O20'
_cod_database_code 1534137

loop_
_symmetry_equiv_pos_as_xyz
x,y,z
-x,-y,z
x,-y,-z
-x,y,-z
z,x,y
-z,-x,y
z,-x,-y
-z,x,-y
y,z,x
y,-z,-x
-y,z,-x
-y,-z,x
x+1/2,y+1/2,z+1/2
-x+1/2,-y+1/2,z+1/2
x+1/2,-y+1/2,-z+1/2
-x+1/2,y+1/2,-z+1/2
z+1/2,x+1/2,y+1/2
-z+1/2,-x+1/2,y+1/2
z+1/2,-x+1/2,-y+1/2
-z+1/2,x+1/2,-y+1/2
y+1/2,z+1/2,x+1/2
y+1/2,-z+1/2,-x+1/2
-y+1/2,z+1/2,-x+1/2
-y+1/2,-z+1/2,x+1/2

loop_
_atom_site_label
_atom_site_type_symbol
_atom_site_fract_x
_atom_site_fract_y
_atom_site_fract_z
_atom_site_occupancy
_atom_site_U_iso_or_equiv
O3 O-2 0.0977 0.0977 0.0977 1 0.0
O2 O-2 0.8019 0.8019 0.8019 1 0.0
Bi1 Bi+3 0.82409 0.68158 0.98433 1 0.0
Ge1 Ge+4 0 0 0 1 0.0
O1 O-2 0.8655 0.7477 0.5145 1 0.0
